data_7012306
loop_
_publ_author_name
'Wang, Mei'
'Miguel, Daniel'
'L\'opez, Eva M.'
'P\'erez, Julio'
'Riera, V\'ictor'
'Bois, Claudette'
'Jeannin, Yves'

_publ_section_title
;
 Synthesis of asymmetric heterotrimetallic gold clusters containing Mo,
 W, and Mn
;
_journal_issue 5
_journal_name_full 'Dalton Transactions'
_journal_page_first 961
_journal_paper_doi 10.1039/b209842c
_journal_year 2003
_chemical_compound_source
;
?
;
_chemical_formula_moiety ' C45 H53 Au1 W1 Mo1 P2 S2 O5 '
_chemical_formula_sum 'C45 H53 Au Mo O5 P2 S2 W'
_chemical_formula_weight 1267.72
_chemical_name_systematic
;
?
;
_space_group_IT_number 2
_symmetry_cell_setting triclinic
_symmetry_space_group_name_Hall '-P 1'
_symmetry_space_group_name_H-M 'P -1'
_atom_sites_solution_hydrogens geom
_atom_sites_solution_primary direct
_cell_angle_alpha 92.61(9)
_cell_angle_beta 111.38(9)
_cell_angle_gamma 91.13(8)
_cell_formula_units_Z 2.00
_cell_length_a 12.213(2)
_cell_length_b 12.867(3)
_cell_length_c 15.503(4)
_cell_measurement_reflns_used 2
_cell_measurement_temperature 293
_cell_measurement_theta_max 13
_cell_measurement_theta_min 12
_cell_volume 2264.5(17)
_diffrn_ambient_temperature 293
_diffrn_measurement_device '  Enraf-nonius CAD4 '
_diffrn_measurement_method 2\q/\w
_diffrn_radiation_monochromator graphite
_diffrn_radiation_type 'Mo K\a'
_diffrn_radiation_wavelength 0.71069
_diffrn_reflns_av_R_equivalents 0.048
_diffrn_reflns_limit_h_max 12
_diffrn_reflns_limit_h_min 0
_diffrn_reflns_limit_k_max 13
_diffrn_reflns_limit_k_min -13
_diffrn_reflns_limit_l_max 16
_diffrn_reflns_limit_l_min -16
_diffrn_reflns_number 5832
_diffrn_reflns_theta_max 22.00
_diffrn_reflns_theta_min 1.00
_diffrn_standards_decay_% 0.00
_diffrn_standards_interval_count 100
_diffrn_standards_interval_time 3600
_diffrn_standards_number 2
_exptl_absorpt_coefficient_mu 6.28
_exptl_absorpt_correction_T_max 1.0000
_exptl_absorpt_correction_T_min 0.6667
_exptl_absorpt_correction_type DIFABS
_exptl_crystal_colour ' brown '
_exptl_crystal_density_diffrn 1.87
_exptl_crystal_description ' parallelepiped '
_exptl_crystal_F_000 1224.83
_exptl_crystal_size_max 0.40
_exptl_crystal_size_mid 0.30
_exptl_crystal_size_min 0.20
_refine_diff_density_max 2.45
_refine_diff_density_min -1.57
_refine_ls_abs_structure_details ' from Flack enantiopole 0.000'
_refine_ls_extinction_method None
_refine_ls_goodness_of_fit_all 1.4752
_refine_ls_goodness_of_fit_obs 1.4752
_refine_ls_hydrogen_treatment
;
H atoms placed geometrically after each cycle
;
_refine_ls_matrix_type full
_refine_ls_number_parameters 230
_refine_ls_number_reflns 2911
_refine_ls_number_restraints 0
_refine_ls_R_factor_all 0.0522
_refine_ls_R_factor_obs 0.0522
_refine_ls_shift/esd_max 0.008036
_refine_ls_structure_factor_coef F
_refine_ls_weighting_scheme
;
Chebychev polynomial (Carruthers & Watkin, 1979)
;
_refine_ls_wR_factor_all 0.0595
_refine_ls_wR_factor_obs 0.0595
_reflns_limit_h_max 11
_reflns_limit_h_min -12
_reflns_limit_k_max 13
_reflns_limit_k_min -13
_reflns_limit_l_max 16
_reflns_limit_l_min 0
_reflns_number_observed 2911
_reflns_number_total 5311
_reflns_observed_criterion >3.00\s(I)
_cod_data_source_file b209842c.txt
_cod_data_source_block Compound_6c_(wm182)
_cod_depositor_comments
;
The following automatic conversions were performed:
'_symmetry_cell_setting' value 'triclinic ' changed to 'triclinic'
according to '/home/saulius/struct/CIF-dictionaries/cif_core.dic'
dictionary named 'cif_core.dic' version 2.4.1 from 2010-06-29.

Automatic conversion script
Id: cif_fix_enum 1527 2010-12-29 10:47:43Z saulius 

The following automatic conversions were performed:

'_atom_sites_solution_primary' value 'Direct_Methods' was changed to
'direct'.

'_atom_sites_solution_hydrogens' value 'Geometric' was changed to
'geom'.

Automatic conversion script
Id: cif_fix_values 6452 2018-10-05 10:23:21Z andrius 
;
_cod_original_cell_volume 2264.37
_cod_original_sg_symbol_H-M 'P -1 '
_cod_original_formula_sum ' C45 H53 Au1 W1 Mo1 P2 S2 O5 '
_cod_database_code 7012306

loop_
_symmetry_equiv_pos_as_xyz
x,y,z
-x,-y,-z

loop_
_atom_site_label
_atom_site_fract_x
_atom_site_fract_y
_atom_site_fract_z
_atom_site_U_iso_or_equiv
_atom_site_occupancy
_atom_site_thermal_displace_type
AU1 0.33305(9) 0.27949(8) 0.21713(8) 0.0441(4) 1.0000 Uiso
W1 0.28911(8) 0.45932(7) 0.29579(7) 0.0265(3) 1.0000 Uiso
MO1 0.1768(2) 0.2706(2) 0.3468(1) 0.0302(5) 1.0000 Uiso
P1 0.3965(5) 0.1602(5) 0.1317(4) 0.034(2) 1.0000 Uiso
P2 0.0321(5) 0.6127(4) 0.2876(4) 0.026(1) 1.0000 Uiso
S2 0.0801(5) 0.3925(4) 0.2289(4) 0.030(1) 1.0000 Uiso
S1 0.1984(5) 0.4545(4) 0.4191(4) 0.031(1) 1.0000 Uiso
O1 -0.063(2) 0.177(2) 0.325(2) 0.081(7) 1.0000 Uiso
O2 0.158(2) 0.064(2) 0.229(1) 0.065(5) 1.0000 Uiso
O4 0.324(2) 0.509(1) 0.112(1) 0.062(5) 1.0000 Uiso
O5 0.433(2) 0.670(2) 0.346(1) 0.070(6) 1.0000 Uiso
O6 0.528(2) 0.375(1) 0.424(1) 0.063(5) 1.0000 Uiso
C1 0.027(3) 0.212(2) 0.334(2) 0.064(8) 1.0000 Uiso
C2 0.163(2) 0.144(2) 0.270(2) 0.033(6) 1.0000 Uiso
C4 0.313(2) 0.485(2) 0.180(2) 0.037(6) 1.0000 Uiso
C5 0.378(2) 0.589(2) 0.331(2) 0.051(7) 1.0000 Uiso
C6 0.436(2) 0.405(2) 0.370(2) 0.036(6) 1.0000 Uiso
C7 0.123(2) 0.504(2) 0.307(2) 0.026(5) 1.0000 Uiso
C8 0.345(2) 0.179(2) 0.430(2) 0.054(7) 1.0000 Uiso
C9 0.301(2) 0.233(2) 0.489(2) 0.037(6) 1.0000 Uiso
C10 0.190(2) 0.209(2) 0.491(2) 0.053(8) 1.0000 Uiso
C20 0.513(2) 0.221(2) 0.106(2) 0.042(6) 1.0000 Uiso
C21 0.494(2) 0.315(2) 0.060(2) 0.043(7) 1.0000 Uiso
C22 0.576(2) 0.361(2) 0.033(2) 0.047(7) 1.0000 Uiso
C23 0.682(3) 0.318(2) 0.053(2) 0.060(8) 1.0000 Uiso
C24 0.703(3) 0.226(2) 0.093(2) 0.063(8) 1.0000 Uiso
C25 0.619(3) 0.175(2) 0.119(2) 0.061(8) 1.0000 Uiso
C30 0.453(2) 0.045(2) 0.192(2) 0.037(6) 1.0000 Uiso
C31 0.444(2) -0.050(2) 0.141(2) 0.045(7) 1.0000 Uiso
C32 0.490(2) -0.141(2) 0.191(2) 0.058(8) 1.0000 Uiso
C33 0.539(3) -0.133(2) 0.285(2) 0.063(8) 1.0000 Uiso
C34 0.542(3) -0.045(3) 0.331(2) 0.08(1) 1.0000 Uiso
C35 0.501(2) 0.052(2) 0.288(2) 0.051(7) 1.0000 Uiso
C40 0.291(2) 0.110(2) 0.020(2) 0.028(5) 1.0000 Uiso
C41 0.189(2) 0.055(2) 0.018(2) 0.046(7) 1.0000 Uiso
C42 0.109(2) 0.016(2) -0.066(2) 0.043(7) 1.0000 Uiso
C43 0.132(2) 0.025(2) -0.149(2) 0.056(8) 1.0000 Uiso
C44 0.227(2) 0.081(2) -0.144(2) 0.050(7) 1.0000 Uiso
C45 0.304(2) 0.124(2) -0.061(2) 0.047(7) 1.0000 Uiso
C50 0.017(2) 0.671(2) 0.180(2) 0.033(6) 1.0000 Uiso
C51 0.131(2) 0.718(2) 0.176(2) 0.050(7) 1.0000 Uiso
C52 0.114(2) 0.781(2) 0.092(2) 0.039(6) 1.0000 Uiso
C53 0.041(3) 0.714(2) 0.005(2) 0.069(9) 1.0000 Uiso
C54 -0.076(2) 0.667(2) 0.006(2) 0.041(6) 1.0000 Uiso
C55 -0.046(2) 0.607(2) 0.093(2) 0.034(6) 1.0000 Uiso
C60 -0.114(2) 0.564(2) 0.274(2) 0.030(5) 1.0000 Uiso
C61 -0.215(2) 0.641(2) 0.245(2) 0.041(6) 1.0000 Uiso
C62 -0.331(2) 0.584(2) 0.221(2) 0.057(8) 1.0000 Uiso
C63 -0.333(2) 0.517(2) 0.300(2) 0.055(8) 1.0000 Uiso
C64 -0.243(2) 0.447(2) 0.323(2) 0.055(8) 1.0000 Uiso
C65 -0.120(2) 0.502(2) 0.355(2) 0.053(7) 1.0000 Uiso
C70 0.082(2) 0.710(2) 0.383(2) 0.033(6) 1.0000 Uiso
C71 0.030(2) 0.816(2) 0.359(2) 0.049(7) 1.0000 Uiso
C72 0.061(3) 0.893(2) 0.444(2) 0.063(8) 1.0000 Uiso
C73 0.189(3) 0.904(2) 0.488(2) 0.069(9) 1.0000 Uiso
C74 0.247(2) 0.804(2) 0.517(2) 0.055(7) 1.0000 Uiso
C75 0.215(2) 0.726(2) 0.434(2) 0.048(7) 1.0000 Uiso
H81 0.4260 0.1970 0.4292 0.08(1) 1.0000 Uiso
H82 0.2977 0.1200 0.3864 0.08(1) 1.0000 Uiso
H91 0.3502 0.2922 0.5323 0.08(1) 1.0000 Uiso
H101 0.1583 0.2488 0.5339 0.08(1) 1.0000 Uiso
H102 0.1390 0.1509 0.4486 0.08(1) 1.0000 Uiso
H211 0.4161 0.3503 0.0474 0.08(1) 1.0000 Uiso
H221 0.5583 0.4270 -0.0027 0.08(1) 1.0000 Uiso
H231 0.7463 0.3571 0.0385 0.08(1) 1.0000 Uiso
H241 0.7816 0.1913 0.1024 0.08(1) 1.0000 Uiso
H251 0.6368 0.1053 0.1496 0.08(1) 1.0000 Uiso
H311 0.4042 -0.0541 0.0703 0.08(1) 1.0000 Uiso
H321 0.4856 -0.2116 0.1568 0.08(1) 1.0000 Uiso
H331 0.5738 -0.1979 0.3192 0.08(1) 1.0000 Uiso
H341 0.5774 -0.0438 0.4028 0.08(1) 1.0000 Uiso
H351 0.5044 0.1205 0.3251 0.08(1) 1.0000 Uiso
H411 0.1743 0.0441 0.0783 0.08(1) 1.0000 Uiso
H421 0.0333 -0.0207 -0.0694 0.08(1) 1.0000 Uiso
H431 0.0771 -0.0105 -0.2112 0.08(1) 1.0000 Uiso
H441 0.2429 0.0936 -0.2033 0.08(1) 1.0000 Uiso
H451 0.3761 0.1669 -0.0591 0.08(1) 1.0000 Uiso
H501 -0.0386 0.7306 0.1646 0.08(1) 1.0000 Uiso
H511 0.1719 0.7643 0.2348 0.08(1) 1.0000 Uiso
H512 0.1861 0.6599 0.1765 0.08(1) 1.0000 Uiso
H521 0.0703 0.8459 0.0961 0.08(1) 1.0000 Uiso
H522 0.1923 0.8036 0.0894 0.08(1) 1.0000 Uiso
H531 0.0248 0.7572 -0.0510 0.08(1) 1.0000 Uiso
H532 0.0920 0.6547 -0.0020 0.08(1) 1.0000 Uiso
H541 -0.1310 0.7238 0.0065 0.08(1) 1.0000 Uiso
H542 -0.1165 0.6195 -0.0518 0.08(1) 1.0000 Uiso
H551 -0.1200 0.5745 0.0955 0.08(1) 1.0000 Uiso
H552 0.0066 0.5481 0.0882 0.08(1) 1.0000 Uiso
H601 -0.1513 0.5108 0.2205 0.08(1) 1.0000 Uiso
H611 -0.2029 0.6946 0.2972 0.08(1) 1.0000 Uiso
H612 -0.2116 0.6795 0.1897 0.08(1) 1.0000 Uiso
H621 -0.3957 0.6370 0.2060 0.08(1) 1.0000 Uiso
H622 -0.3470 0.5388 0.1619 0.08(1) 1.0000 Uiso
H631 -0.3928 0.5240 0.3317 0.08(1) 1.0000 Uiso
H641 -0.2554 0.3673 0.3204 0.08(1) 1.0000 Uiso
H651 -0.1068 0.5502 0.4108 0.08(1) 1.0000 Uiso
H652 -0.0554 0.4496 0.3721 0.08(1) 1.0000 Uiso
H701 0.0552 0.6923 0.4366 0.08(1) 1.0000 Uiso
H711 0.0625 0.8457 0.3134 0.08(1) 1.0000 Uiso
H712 -0.0586 0.8070 0.3261 0.08(1) 1.0000 Uiso
H721 0.0231 0.9618 0.4264 0.08(1) 1.0000 Uiso
H722 0.0272 0.8635 0.4904 0.08(1) 1.0000 Uiso
H731 0.2116 0.9562 0.5424 0.08(1) 1.0000 Uiso
H732 0.2193 0.9337 0.4403 0.08(1) 1.0000 Uiso
H741 0.3354 0.8154 0.5459 0.08(1) 1.0000 Uiso
H742 0.2197 0.7748 0.5657 0.08(1) 1.0000 Uiso
H751 0.2507 0.7515 0.3897 0.08(1) 1.0000 Uiso
H752 0.2503 0.6566 0.4561 0.08(1) 1.0000 Uiso

loop_
_atom_type_symbol
_atom_type_scat_dispersion_real
_atom_type_scat_dispersion_imag
_atom_type_scat_Cromer_Mann_a1
_atom_type_scat_Cromer_Mann_b1
_atom_type_scat_Cromer_Mann_a2
_atom_type_scat_Cromer_Mann_b2
_atom_type_scat_Cromer_Mann_a3
_atom_type_scat_Cromer_Mann_b3
_atom_type_scat_Cromer_Mann_a4
_atom_type_scat_Cromer_Mann_b4
_atom_type_scat_Cromer_Mann_c
_atom_type_scat_source
'C   ' 0.0020 0.0020 2.3100 20.8439 1.0200 10.2075 1.5886 0.5687 0.8650 51.6512 0.2156 International_Tables_Vol_IV_Table_2.2B
'H   ' 0.0000 0.0000 0.4930 10.5109 0.3229 26.1257 0.1402 3.1424 0.0408 57.7997 0.0030 International_Tables_Vol_IV_Table_2.2B
'Au  ' -2.6880 8.7980 16.8819 0.4611 18.5913 8.6216 25.5582 1.4826 5.8600 36.3956 12.0658 International_Tables_Vol_IV_Table_2.2B
'Mo  ' -1.8250 0.6880 3.7025 0.2772 17.2356 1.0958 12.8876 11.0040 3.7429 61.6584 4.3875 International_Tables_Vol_IV_Table_2.2B
'O   ' 0.0080 0.0060 3.0485 13.2771 2.2868 5.7011 1.5463 0.3239 0.8670 32.9089 0.2508 International_Tables_Vol_IV_Table_2.2B
'P   ' 0.0900 0.0950 6.4345 1.9067 4.1791 27.1570 1.7800 0.5260 1.4908 68.1645 1.1149 International_Tables_Vol_IV_Table_2.2B
'S   ' 0.1100 0.1240 6.9053 1.4679 5.2034 22.2151 1.4379 0.2536 1.5863 56.1720 0.8669 International_Tables_Vol_IV_Table_2.2B
'W   ' -1.4210 6.8720 29.0818 1.7203 15.4300 9.2259 14.4327 0.3217 5.1198 57.0560 9.8875 International_Tables_Vol_IV_Table_2.2B

loop_
_geom_angle_atom_site_label_1
_geom_angle_site_symmetry_1
_geom_angle_atom_site_label_2
_geom_angle_site_symmetry_2
_geom_angle_atom_site_label_3
_geom_angle_site_symmetry_3
_geom_angle
_geom_angle_publ_flag
W1 . AU1 . MO1 . 60.57(5) no
W1 . AU1 . P1 . 163.4(2) no
MO1 . AU1 . P1 . 136.0(2) no
AU1 . W1 . MO1 . 68.23(5) no
AU1 . W1 . S2 . 84.2(1) no
MO1 . W1 . S2 . 51.2(1) no
AU1 . W1 . S1 . 120.5(1) no
MO1 . W1 . S1 . 53.2(1) no
S2 . W1 . S1 . 68.6(2) no
AU1 . W1 . C4 . 69.0(7) no
MO1 . W1 . C4 . 129.4(7) no
S2 . W1 . C4 . 98.9(7) no
S1 . W1 . C4 . 161.9(7) no
AU1 . W1 . C5 . 130.6(8) no
MO1 . W1 . C5 . 150.1(8) no
S2 . W1 . C5 . 139.6(8) no
S1 . W1 . C5 . 100.7(8) no
C4 . W1 . C5 . 80.1(11) no
AU1 . W1 . C6 . 68.2(7) no
MO1 . W1 . C6 . 85.9(7) no
S2 . W1 . C6 . 135.8(7) no
S1 . W1 . C6 . 95.9(7) no
C4 . W1 . C6 . 102.1(10) no
AU1 . W1 . C7 . 127.5(6) no
MO1 . W1 . C7 . 71.6(6) no
S2 . W1 . C7 . 44.0(6) no
S1 . W1 . C7 . 44.1(6) no
C4 . W1 . C7 . 117.9(9) no
C5 . W1 . C6 . 82.4(10) no
C5 . W1 . C7 . 100.7(10) no
C6 . W1 . C7 . 139.9(9) no
AU1 . MO1 . W1 . 51.19(4) no
AU1 . MO1 . S2 . 74.5(1) no
W1 . MO1 . S2 . 52.8(1) no
AU1 . MO1 . S1 . 103.7(1) no
W1 . MO1 . S1 . 53.2(1) no
S2 . MO1 . S1 . 69.5(2) no
AU1 . MO1 . C1 . 135.6(9) no
W1 . MO1 . C1 . 141.1(9) no
S2 . MO1 . C1 . 89.6(9) no
S1 . MO1 . C1 . 109.1(9) no
AU1 . MO1 . C2 . 66.4(7) no
W1 . MO1 . C2 . 115.7(7) no
S2 . MO1 . C2 . 100.7(7) no
S1 . MO1 . C2 . 168.1(7) no
C1 . MO1 . C2 . 76.7(11) no
AU1 . MO1 . C8 . 76.8(7) no
W1 . MO1 . C8 . 100.8(7) no
S2 . MO1 . C8 . 149.7(7) no
S1 . MO1 . C8 . 108.8(7) no
C1 . MO1 . C8 . 118.1(11) no
AU1 . MO1 . C9 . 106.4(6) no
W1 . MO1 . C9 . 105.4(6) no
S2 . MO1 . C9 . 152.3(6) no
S1 . MO1 . C9 . 83.7(6) no
C1 . MO1 . C9 . 106.2(11) no
AU1 . MO1 . C10 . 138.9(7) no
W1 . MO1 . C10 . 132.0(7) no
S2 . MO1 . C10 . 144.9(7) no
S1 . MO1 . C10 . 88.2(7) no
C1 . MO1 . C10 . 72.1(11) no
C2 . MO1 . C8 . 76.1(9) no
C2 . MO1 . C9 . 104.9(9) no
C8 . MO1 . C9 . 35.1(9) no
C2 . MO1 . C10 . 103.6(9) no
C8 . MO1 . C10 . 62.2(9) no
C9 . MO1 . C10 . 35.0(8) no
AU1 . P1 . C20 . 108.3(8) no
AU1 . P1 . C30 . 113.6(8) no
C20 . P1 . C30 . 107.3(11) no
AU1 . P1 . C40 . 117.8(7) no
C20 . P1 . C40 . 105.1(11) no
C30 . P1 . C40 . 103.9(10) no
C7 . P2 . C50 . 111.5(10) no
C7 . P2 . C60 . 107.0(10) no
C50 . P2 . C60 . 106.2(10) no
C7 . P2 . C70 . 112.7(10) no
C50 . P2 . C70 . 110.4(11) no
C60 . P2 . C70 . 108.7(10) no
W1 . S2 . MO1 . 76.0(2) no
W1 . S2 . C7 . 58.4(7) no
MO1 . S2 . C7 . 94.6(7) no
W1 . S1 . MO1 . 73.6(2) no
W1 . S1 . C7 . 57.3(7) no
MO1 . S1 . C7 . 90.7(7) no
MO1 . C1 . O1 . 179.7(28) no
MO1 . C2 . O2 . 175.0(21) no
W1 . C4 . O4 . 173.6(21) no
W1 . C5 . O5 . 175.0(24) no
W1 . C6 . O6 . 173.4(21) no
W1 . C7 . P2 . 139.4(12) no
W1 . C7 . S2 . 77.6(8) no
P2 . C7 . S2 . 119.9(12) no
W1 . C7 . S1 . 78.6(8) no
P2 . C7 . S1 . 123.9(13) no
S2 . C7 . S1 . 105.1(11) no
MO1 . C8 . C9 . 68.2(14) no
MO1 . C9 . C8 . 76.6(15) no
MO1 . C9 . C10 . 76.2(15) no
C8 . C9 . C10 . 122.1(24) no
MO1 . C10 . C9 . 68.8(15) no
P1 . C20 . C21 . 119.9(18) no
P1 . C20 . C25 . 123.6(21) no
C21 . C20 . C25 . 116.2(23) no
C20 . C21 . C22 . 122.5(23) no
C21 . C22 . C23 . 119.7(26) no
C22 . C23 . C24 . 120.8(28) no
C23 . C24 . C25 . 120.9(28) no
C20 . C25 . C24 . 119.7(27) no
P1 . C30 . C31 . 119.8(19) no
P1 . C30 . C35 . 119.0(19) no
C31 . C30 . C35 . 121.2(23) no
C30 . C31 . C32 . 118.5(24) no
C31 . C32 . C33 . 119.5(26) no
C32 . C33 . C34 . 121.6(31) no
C33 . C34 . C35 . 123.5(32) no
C30 . C35 . C34 . 115.6(25) no
P1 . C40 . C41 . 118.7(18) no
P1 . C40 . C45 . 123.2(18) no
C41 . C40 . C45 . 118.1(22) no
C40 . C41 . C42 . 118.8(23) no
C41 . C42 . C43 . 120.9(24) no
C42 . C43 . C44 . 117.6(26) no
C43 . C44 . C45 . 121.4(26) no
C40 . C45 . C44 . 122.9(24) no
P2 . C50 . C51 . 114.9(17) no
P2 . C50 . C55 . 117.0(16) no
C51 . C50 . C55 . 109.6(19) no
C50 . C51 . C52 . 114.0(21) noo
C51 . C52 . C53 . 108.9(21) no
C52 . C53 . C54 . 115.4(24) no
C53 . C54 . C55 . 107.0(21) no
C50 . C55 . C54 . 114.0(19) no
P2 . C60 . C61 . 117.4(16) no
P2 . C60 . C65 . 114.9(16) no
C61 . C60 . C65 . 110.6(19) no
C60 . C61 . C62 . 110.2(20) no
C61 . C62 . C63 . 112.0(23) no
C62 . C63 . C64 . 111.4(24) no
C63 . C64 . C65 . 112.5(24) no
C60 . C65 . C64 . 108.1(21) no
P2 . C70 . C71 . 114.1(17) no
P2 . C70 . C75 . 116.9(17) no
C71 . C70 . C75 . 108.3(20) no
C70 . C71 . C72 . 113.0(22) no
C71 . C72 . C73 . 108.3(24) no
C72 . C73 . C74 . 113.9(26) no
C73 . C74 . C75 . 110.5(24) no
C70 . C75 . C74 . 112.8(21) no

loop_
_geom_bond_atom_site_label_1
_geom_bond_site_symmetry_1
_geom_bond_atom_site_label_2
_geom_bond_site_symmetry_2
_geom_bond_distance
_geom_bond_publ_flag
AU1 . W1 . 2.720(1) yes
AU1 . MO1 . 3.242(2) yes
AU1 . P1 . 2.307(6) yes
W1 . MO1 . 3.040(2) yes
W1 . S2 . 2.497(6) yes
W1 . S1 . 2.538(6) yes
W1 . C4 . 1.96(2) yes
W1 . C5 . 1.92(3) yes
W1 . C6 . 1.91(2) yes
W1 . C7 . 2.18(2) yes
MO1 . S2 . 2.441(6) yes
MO1 . S1 . 2.539(6) yes
MO1 . C1 . 1.90(3) yes
MO1 . C2 . 1.94(2) yes
MO1 . C8 . 2.36(3) yes
MO1 . C9 . 2.25(2) yes
MO1 . C10 . 2.35(3) yes
P1 . C20 . 1.79(2) yes
P1 . C30 . 1.80(2) yes
P1 . C40 . 1.82(2) yes
P2 . C7 . 1.77(2) yes
P2 . C50 . 1.81(2) yes
P2 . C60 . 1.82(2) yes
P2 . C70 . 1.81(2) yes
S2 . C7 . 1.77(2) yes
S1 . C7 . 1.80(2) yes
O1 . C1 . 1.14(3) yes
O2 . C2 . 1.17(3) yes
O4 . C4 . 1.17(3) yes
O5 . C5 . 1.20(3) yes
O6 . C6 . 1.21(3) yes
C8 . C9 . 1.40(3) yes
C8 . H81 . 1.01(3) no
C8 . H82 . 1.01(3) no
C9 . C10 . 1.38(3) yes
C9 . H91 . 1.02(2) no
C10 . H101 . 1.02(3) no
C10 . H102 . 1.01(3) no
C20 . C21 . 1.42(3) yes
C20 . C25 . 1.38(3) yes
C21 . C22 . 1.35(3) yes
C21 . H211 . 1.02(2) no
C22 . C23 . 1.34(3) yes
C22 . H221 . 1.02(3) no
C23 . C24 . 1.35(4) yes
C23 . H231 . 1.02(3) no
C24 . C25 . 1.40(4) yes
C24 . H241 . 1.03(3) no
C25 . H251 . 1.02(3) no
C30 . C31 . 1.40(3) yes
C30 . C35 . 1.38(3) yes
C31 . C32 . 1.44(4) yes
C31 . H311 . 1.03(3) no
C32 . C33 . 1.35(4) yes
C32 . H321 . 1.03(3) no
C33 . C34 . 1.30(4) yes
C33 . H331 . 1.03(3) no
C34 . C35 . 1.45(4) yes
C34 . H341 . 1.03(3) no
C35 . H351 . 1.03(3) no
C40 . C41 . 1.40(3) yes
C40 . C45 . 1.34(3) yes
C41 . C42 . 1.38(3) yes
C41 . H411 . 1.03(3) no
C42 . C43 . 1.42(4) yes
C42 . H421 . 1.02(2) no
C43 . C44 . 1.33(3) yes
C43 . H431 . 1.03(3) no
C44 . C45 . 1.37(3) yes
C44 . H441 . 1.02(3) no
C45 . H451 . 1.02(3) no
C50 . C51 . 1.53(3) yes
C50 . C55 . 1.49(3) yes
C50 . H501 . 1.02(2) no
C51 . C52 . 1.52(3) yes
C51 . H511 . 1.01(3) no
C51 . H512 . 1.02(3) no
C52 . C53 . 1.53(4) yes
C52 . H521 . 1.02(2) no
C52 . H522 . 1.01(2) no
C53 . C54 . 1.54(4) yes
C53 . H531 . 1.01(3) no
C53 . H532 . 1.02(3) no
C54 . C55 . 1.51(3) yes
C54 . H541 . 1.01(2) no
C54 . H542 . 1.01(2) no
C55 . H551 . 1.01(2) no
C55 . H552 . 1.02(2) no
C60 . C61 . 1.54(3) yes
C60 . C65 . 1.53(3) yes
C60 . H601 . 1.02(2) no
C61 . C62 . 1.49(3) yes
C61 . H611 . 1.01(2) no
C61 . H612 . 1.02(2) no
C62 . C63 . 1.54(4) yes
C62 . H621 . 1.02(3) no
C62 . H622 . 1.02(3) no
C63 . C64 . 1.39(4) yes
C63 . H631 . 1.02(3) no
C64 . C65 . 1.54(4) yes
C64 . H641 . 1.03(3) no
C65 . H651 . 1.01(3) no
C65 . H652 . 1.02(3) no
C70 . C71 . 1.51(3) yes
C70 . C75 . 1.53(3) yes
C70 . H701 . 1.03(2) no
C71 . C72 . 1.54(4) yes
C71 . H711 . 1.02(3) no
C71 . H712 . 1.02(3) no
C72 . C73 . 1.46(4) yes
C72 . H721 . 1.01(3) no
C72 . H722 . 1.03(3) no
C73 . C74 . 1.48(4) yes
C73 . H731 . 1.01(3) no
C73 . H732 . 1.03(3) no
C74 . C75 . 1.52(4) yes
C74 . H741 . 1.01(3) no
C74 . H742 . 1.02(3) no
C75 . H751 . 1.01(3) no
C75 . H752 . 1.01(3) no
